data_7104925
loop_
_publ_author_name
'Koide, Taro'
'Youfu, Katsuyuki'
'Saito, Shohei'
'Osuka, Atsuhiro'

_publ_section_title
;
 Multiple conformational changes of beta-tetraphenyl
 meso-hexakis(pentafluorophenyl) substituted [26] and
 [28]hexaphyrins(1.1.1.1.1.1).
;
_journal_issue 40
_journal_name_full 'Chemical communications (Cambridge, England)'
_journal_page_first 6047
_journal_page_last 6049
_journal_paper_doi 10.1039/b910167e
_journal_year 2009
_chemical_formula_moiety 'C90 H32 F30 N6, 2.62(C H2 Cl2)'
_chemical_formula_sum 'C92.62 H37.24 Cl5.24 F30 N6'
_chemical_formula_weight 1989.72
_chemical_name_systematic
;
?
;
_space_group_IT_number 14
_symmetry_cell_setting monoclinic
_symmetry_Int_Tables_number 14
_symmetry_space_group_name_Hall '-P 2ybc'
_symmetry_space_group_name_H-M 'P 1 21/c 1'
_atom_sites_solution_hydrogens geom
_atom_sites_solution_primary direct
_atom_sites_solution_secondary difmap
_audit_creation_method SHELXL-97
_cell_angle_alpha 90.00
_cell_angle_beta 90.791(2)
_cell_angle_gamma 90.00
_cell_formula_units_Z 4
_cell_length_a 13.6922(11)
_cell_length_b 47.412(4)
_cell_length_c 12.5608(10)
_cell_measurement_reflns_used 9366
_cell_measurement_temperature 90(2)
_cell_measurement_theta_max 28.23
_cell_measurement_theta_min 2.23
_cell_volume 8153.4(11)
_computing_cell_refinement 'Bruker SMART'
_computing_data_collection 'Bruker SMART'
_computing_data_reduction 'Bruker SAINT'
_computing_molecular_graphics 'Bruker SHELXTL'
_computing_publication_material 'Bruker SHELXTL'
_computing_structure_refinement 'SHELXL-97 (Sheldrick, 1997)'
_computing_structure_solution 'SHELXS-97 (Sheldrick, 1990)'
_diffrn_ambient_temperature 90(2)
_diffrn_detector_area_resol_mean 8.366
_diffrn_measured_fraction_theta_full 0.998
_diffrn_measured_fraction_theta_max 0.998
_diffrn_measurement_device_type 'CCD area detector'
_diffrn_measurement_method 'phi and omega scans'
_diffrn_radiation_monochromator graphite
_diffrn_radiation_source 'fine-focus sealed tube'
_diffrn_radiation_type MoK\a
_diffrn_radiation_wavelength 0.71073
_diffrn_reflns_av_R_equivalents 0.0662
_diffrn_reflns_av_sigmaI/netI 0.0853
_diffrn_reflns_limit_h_max 16
_diffrn_reflns_limit_h_min -16
_diffrn_reflns_limit_k_max 56
_diffrn_reflns_limit_k_min -44
_diffrn_reflns_limit_l_max 14
_diffrn_reflns_limit_l_min -14
_diffrn_reflns_number 42183
_diffrn_reflns_theta_full 25.00
_diffrn_reflns_theta_max 25.00
_diffrn_reflns_theta_min 1.55
_exptl_absorpt_coefficient_mu 0.309
_exptl_absorpt_correction_T_max 0.970
_exptl_absorpt_correction_T_min 0.929
_exptl_absorpt_correction_type empirical
_exptl_crystal_colour blue
_exptl_crystal_density_diffrn 1.621
_exptl_crystal_density_method 'not measured'
_exptl_crystal_description prism
_exptl_crystal_F_000 3976
_exptl_crystal_size_max 0.40
_exptl_crystal_size_mid 0.20
_exptl_crystal_size_min 0.10
_refine_diff_density_max 1.711
_refine_diff_density_min -0.740
_refine_diff_density_rms 0.102
_refine_ls_extinction_method none
_refine_ls_goodness_of_fit_ref 1.207
_refine_ls_hydrogen_treatment constr
_refine_ls_matrix_type full
_refine_ls_number_parameters 1245
_refine_ls_number_reflns 14315
_refine_ls_number_restraints 956
_refine_ls_restrained_S_all 1.176
_refine_ls_R_factor_all 0.1303
_refine_ls_R_factor_gt 0.0975
_refine_ls_shift/su_max 0.001
_refine_ls_shift/su_mean 0.000
_refine_ls_structure_factor_coef Fsqd
_refine_ls_weighting_details 'calc w=1/[\s^2^(Fo^2^)+(0.0687P)^2^+27.8090P] where P=(Fo^2^+2Fc^2^)/3'
_refine_ls_weighting_scheme calc
_refine_ls_wR_factor_gt 0.1968
_refine_ls_wR_factor_ref 0.2117
_reflns_number_gt 10638
_reflns_number_total 14315
_reflns_threshold_expression >2sigma(I)
_cod_data_source_file b910167e.txt
_cod_data_source_block 4A
_cod_original_sg_symbol_H-M 'P 21/c'
_cod_database_code 7104925

loop_
_symmetry_equiv_pos_as_xyz
'x, y, z'
'-x, y+1/2, -z+1/2'
'-x, -y, -z'
'x, -y-1/2, z-1/2'

loop_
_atom_site_label
_atom_site_type_symbol
_atom_site_fract_x
_atom_site_fract_y
_atom_site_fract_z
_atom_site_U_iso_or_equiv
_atom_site_adp_type
_atom_site_occupancy
_atom_site_symmetry_multiplicity
_atom_site_calc_flag
_atom_site_refinement_flags
_atom_site_disorder_assembly
_atom_site_disorder_group
F3 F 0.2574(2) 0.06732(7) 1.6250(3) 0.0203(8) Uani 1 1 d U . .
F17 F 1.2092(2) -0.00575(7) 0.7798(3) 0.0265(8) Uani 1 1 d U . .
F5 F 0.3979(2) 0.05565(6) 1.2901(2) 0.0185(7) Uani 1 1 d U . .
F1 F 0.4445(2) 0.14034(6) 1.4823(3) 0.0211(8) Uani 1 1 d U . .
F6 F 0.6435(2) 0.04692(7) 1.0624(3) 0.0239(8) Uani 1 1 d U . .
F22 F 0.4214(2) 0.26965(7) 0.9756(3) 0.0245(8) Uani 1 1 d U . .
F16 F 1.1027(2) 0.03542(7) 0.8730(3) 0.0189(7) Uani 1 1 d U . .
F21 F 0.4789(2) 0.22275(6) 1.0781(2) 0.0188(7) Uani 1 1 d U . .
F19 F 1.0780(2) 0.01933(7) 0.4462(3) 0.0229(8) Uani 1 1 d U . .
F4 F 0.2894(2) 0.03549(7) 1.4497(3) 0.0209(8) Uani 1 1 d U . .
F11 F 0.9788(2) 0.11382(7) 1.3263(3) 0.0247(8) Uani 1 1 d U . .
F25 F 0.3757(2) 0.16827(7) 0.7825(3) 0.0216(8) Uani 1 1 d U . .
F15 F 0.8518(2) 0.05059(7) 1.0703(3) 0.0227(8) Uani 1 1 d U . .
F2 F 0.3340(3) 0.11998(7) 1.6398(3) 0.0235(8) Uani 1 1 d U . .
F20 F 0.9703(2) 0.05995(7) 0.5370(3) 0.0248(8) Uani 1 1 d U . .
F18 F 1.1966(2) -0.01376(7) 0.5671(3) 0.0253(8) Uani 1 1 d U . .
F23 F 0.3455(3) 0.26651(7) 0.7765(3) 0.0300(9) Uani 1 1 d U . .
F10 F 0.4543(2) 0.08011(8) 0.7722(3) 0.0278(9) Uani 1 1 d U . .
F30 F 1.0070(2) 0.19900(6) 0.7584(2) 0.0194(7) Uani 1 1 d U . .
F26 F 1.1154(2) 0.17830(7) 1.1080(2) 0.0213(8) Uani 1 1 d U . .
F24 F 0.3187(3) 0.21535(8) 0.6820(3) 0.0311(9) Uani 1 1 d U . .
F14 F 1.0097(2) 0.01730(7) 1.0977(3) 0.0257(8) Uani 1 1 d U . .
F27 F 1.2096(2) 0.22777(7) 1.1156(3) 0.0291(9) Uani 1 1 d U . .
F13 F 1.1533(2) 0.03227(7) 1.2383(3) 0.0263(8) Uani 1 1 d U . .
F28 F 1.1970(3) 0.26417(7) 0.9494(3) 0.0350(10) Uani 1 1 d U . .
F7 F 0.4892(3) 0.01756(7) 1.1309(3) 0.0313(9) Uani 1 1 d U . .
F29 F 1.0981(3) 0.24910(7) 0.7701(3) 0.0344(9) Uani 1 1 d U . .
F12 F 1.1349(2) 0.08014(8) 1.3547(3) 0.0313(9) Uani 1 1 d U . .
N6 N 0.5544(3) 0.12368(9) 0.9410(3) 0.0094(9) Uani 1 1 d U . .
H6 H 0.5236 0.1140 0.9900 0.011 Uiso 1 1 calc R . .
N1 N 0.8119(3) 0.08156(9) 0.8342(3) 0.0101(9) Uani 1 1 d U . .
H1 H 0.8239 0.0994 0.8482 0.012 Uiso 1 1 calc R . .
C37 C 0.6025(4) 0.15895(11) 0.8370(4) 0.0108(11) Uani 1 1 d U . .
F9 F 0.3007(3) 0.05049(9) 0.8418(4) 0.0429(11) Uani 1 1 d U . .
N3 N 0.9123(3) 0.12864(9) 1.0498(4) 0.0117(10) Uani 1 1 d U . .
H3 H 0.9401 0.1134 1.0243 0.014 Uiso 1 1 calc R . .
N2 N 0.9692(3) 0.11464(9) 0.8556(4) 0.0109(9) Uani 1 1 d U . .
C41 C 0.8242(4) 0.10224(10) 1.1844(4) 0.0086(10) Uani 1 1 d U . .
N4 N 0.6482(3) 0.10856(9) 1.2126(3) 0.0089(9) Uani 1 1 d U . .
H4 H 0.6376 0.1221 1.1658 0.011 Uiso 1 1 calc R . .
F8 F 0.3184(3) 0.01863(8) 1.0206(4) 0.0428(11) Uani 1 1 d U . .
C44 C 0.7230(4) 0.13196(11) 0.7185(4) 0.0099(11) Uani 1 1 d U . .
C45 C 0.5418(4) 0.15179(11) 0.9231(4) 0.0087(10) Uani 1 1 d U . .
C46 C 1.0569(4) 0.18704(11) 0.9327(4) 0.0104(11) Uani 1 1 d U . .
C47 C 0.4732(4) 0.16805(11) 0.9846(4) 0.0097(11) Uani 1 1 d U . .
C48 C 0.6517(4) 0.13407(11) 0.8052(4) 0.0125(11) Uani 1 1 d U . .
C49 C 0.8739(4) 0.17375(10) 1.0770(4) 0.0075(10) Uani 1 1 d U . .
C50 C 0.4471(4) 0.15941(11) 1.0849(4) 0.0102(11) Uani 1 1 d U . .
C51 C 0.4247(4) 0.09889(11) 1.3802(4) 0.0105(11) Uani 1 1 d U . .
C52 C 1.0013(4) 0.04116(11) 1.1552(5) 0.0159(12) Uani 1 1 d U . .
C53 C 0.6211(4) 0.11230(11) 0.8731(4) 0.0106(11) Uani 1 1 d U . .
N5 N 0.4953(3) 0.13710(9) 1.1337(3) 0.0093(9) Uani 1 1 d U . .
C55 C 0.8457(4) 0.12856(11) 1.1295(4) 0.0081(10) Uani 1 1 d U . .
C56 C 0.4511(4) 0.13186(11) 1.2244(4) 0.0109(11) Uani 1 1 d U . .
C57 C 0.8015(4) 0.15041(12) 0.7128(4) 0.0145(12) Uani 1 1 d U . .
H57 H 0.8060 0.1656 0.7619 0.017 Uiso 1 1 calc R . .
C58 C 0.3285(4) 0.06154(11) 1.4563(4) 0.0114(11) Uani 1 1 d U . .
C59 C 0.6688(4) 0.18217(10) 1.2003(4) 0.0093(11) Uani 1 1 d U . .
H59 H 0.6607 0.1880 1.1284 0.011 Uiso 1 1 calc R . .
C60 C 1.1008(4) 0.13793(11) 0.7812(4) 0.0134(11) Uani 1 1 d U . .
H60 H 1.1471 0.1522 0.7653 0.016 Uiso 1 1 calc R . .
C61 C 0.6018(4) 0.19096(11) 0.6795(4) 0.0127(11) Uani 1 1 d U . .
H61 H 0.5862 0.1753 0.6354 0.015 Uiso 1 1 calc R . .
C62 C 0.7175(4) 0.07270(11) 1.3035(4) 0.0111(11) Uani 1 1 d U . .
H62 H 0.7627 0.0586 1.3257 0.013 Uiso 1 1 calc R . .
C63 C 0.3588(4) 0.21691(13) 0.7802(5) 0.0186(12) Uani 1 1 d U . .
C64 C 0.5790(4) 0.09843(10) 1.2802(4) 0.0099(11) Uani 1 1 d U . .
C65 C 0.8788(4) 0.06340(11) 0.7935(4) 0.0132(11) Uani 1 1 d U . .
C66 C 1.1446(4) 0.00672(11) 0.6136(5) 0.0171(12) Uani 1 1 d U . .
C67 C 0.6382(4) 0.08186(11) 0.8765(4) 0.0108(11) Uani 1 1 d U . .
C68 C 0.9306(4) 0.15550(11) 1.0141(4) 0.0083(10) Uani 1 1 d U . .
C69 C 0.6363(4) 0.24057(12) 0.6980(5) 0.0161(12) Uani 1 1 d U . .
H69 H 0.6450 0.2587 0.6671 0.019 Uiso 1 1 calc R . .
C70 C 0.4289(4) 0.19359(11) 0.9342(4) 0.0104(11) Uani 1 1 d U . .
C71 C 0.4865(4) 0.10998(11) 1.2930(4) 0.0097(11) Uani 1 1 d U . .
C72 C 1.0013(4) 0.16033(11) 0.9318(4) 0.0095(11) Uani 1 1 d U . .
C73 C 0.6934(4) 0.16590(11) 1.4103(4) 0.0144(12) Uani 1 1 d U . .
H73 H 0.7021 0.1604 1.4826 0.017 Uiso 1 1 calc R . .
C74 C 0.6253(4) 0.07545(11) 1.3375(4) 0.0121(11) Uani 1 1 d U . .
H74 H 0.5955 0.0642 1.3904 0.015 Uiso 1 1 calc R . .
C75 C 0.3841(4) 0.07209(11) 1.3761(4) 0.0101(11) Uani 1 1 d U . .
C76 C 0.4366(4) 0.22017(11) 0.9819(4) 0.0124(11) Uani 1 1 d U . .
C77 C 1.0960(4) 0.03163(11) 0.7672(4) 0.0129(11) Uani 1 1 d U . .
C78 C 0.7623(4) 0.15895(11) 1.3373(4) 0.0126(11) Uani 1 1 d U . .
H78 H 0.8189 0.1488 1.3596 0.015 Uiso 1 1 calc R . .
C79 C 1.1569(4) 0.22111(12) 1.0294(5) 0.0185(12) Uani 1 1 d U . .
C80 C 1.1097(4) 0.19552(12) 1.0235(4) 0.0147(12) Uani 1 1 d U . .
C81 C 0.5992(4) 0.18929(10) 1.2742(4) 0.0109(11) Uani 1 1 d U . .
H81 H 0.5435 0.1999 1.2528 0.013 Uiso 1 1 calc R . .
C82 C 0.4061(4) 0.11433(11) 1.4713(4) 0.0141(11) Uani 1 1 d U . .
C83 C 0.9196(4) 0.05814(11) 1.1421(4) 0.0134(11) Uani 1 1 d U . .
C84 C 0.4091(4) 0.24458(11) 0.9295(5) 0.0156(12) Uani 1 1 d U . .
C85 C 1.0224(4) 0.13959(11) 0.8582(4) 0.0097(11) Uani 1 1 d U . .
C86 C 0.9717(4) 0.07060(11) 0.7623(4) 0.0111(11) Uani 1 1 d U . .
C87 C 0.7362(4) 0.09503(10) 1.2269(4) 0.0083(10) Uani 1 1 d U . .
C88 C 0.8661(4) 0.26398(12) 1.0681(5) 0.0225(13) Uani 1 1 d U . .
H88 H 0.8640 0.2840 1.0667 0.027 Uiso 1 1 calc R . .
C89 C 0.3680(4) 0.16823(11) 1.1532(4) 0.0107(11) Uani 1 1 d U . .
H89 H 0.3239 0.1833 1.1402 0.013 Uiso 1 1 calc R . .
C90 C 0.8205(4) 0.15667(11) 1.1485(4) 0.0091(10) Uani 1 1 d U . .
C91 C 0.7508(4) 0.16647(10) 1.2301(4) 0.0086(10) Uani 1 1 d U . .
C92 C 0.8710(4) 0.20500(11) 1.0723(4) 0.0101(11) Uani 1 1 d U . .
C93 C 0.8829(4) 0.22064(11) 1.1660(5) 0.0157(12) Uani 1 1 d U . .
H93 H 0.8934 0.2112 1.2319 0.019 Uiso 1 1 calc R . .
C94 C 0.8557(4) 0.24858(11) 0.9746(5) 0.0155(12) Uani 1 1 d U . .
H94 H 0.8468 0.2581 0.9086 0.019 Uiso 1 1 calc R . .
C95 C 0.9089(4) 0.08292(10) 1.1997(4) 0.0079(10) Uani 1 1 d U . .
C96 C 0.5540(4) 0.06442(11) 0.9135(4) 0.0101(11) Uani 1 1 d U . .
C97 C 0.7876(4) 0.10686(12) 0.5684(5) 0.0208(13) Uani 1 1 d U . .
H97 H 0.7827 0.0919 0.5185 0.025 Uiso 1 1 calc R . .
C98 C 0.8669(4) 0.12510(12) 0.5655(5) 0.0182(12) Uani 1 1 d U . .
H98 H 0.9165 0.1224 0.5144 0.022 Uiso 1 1 calc R . .
C99 C 0.7393(4) 0.03940(12) 0.8248(5) 0.0173(12) Uani 1 1 d U . .
H99 H 0.6933 0.0246 0.8334 0.021 Uiso 1 1 calc R . .
C100 C 1.0328(4) 0.04875(11) 0.7082(4) 0.0114(11) Uani 1 1 d U . .
C101 C 0.6367(4) 0.21068(11) 0.8519(4) 0.0127(11) Uani 1 1 d U . .
H101 H 0.6463 0.2084 0.9264 0.015 Uiso 1 1 calc R . .
C102 C 0.7234(4) 0.06868(11) 0.8510(4) 0.0129(11) Uani 1 1 d U . .
C103 C 0.8733(4) 0.14724(12) 0.6374(4) 0.0148(12) Uani 1 1 d U . .
H103 H 0.9264 0.1601 0.6349 0.018 Uiso 1 1 calc R . .
C104 C 1.0113(4) 0.09798(11) 0.7844(4) 0.0104(11) Uani 1 1 d U . .
C105 C 0.5613(4) 0.04796(11) 1.0065(5) 0.0147(12) Uani 1 1 d U . .
C106 C 0.6128(4) 0.18716(11) 0.7883(4) 0.0105(11) Uani 1 1 d U . .
C107 C 0.3708(4) 0.24277(12) 0.8277(4) 0.0155(12) Uani 1 1 d U . .
C108 C 1.0845(4) 0.02364(11) 0.5521(5) 0.0149(12) Uani 1 1 d U . .
C109 C 0.3502(4) 0.10417(11) 1.5532(4) 0.0143(12) Uani 1 1 d U . .
C110 C 0.3112(4) 0.07747(11) 1.5465(4) 0.0134(11) Uani 1 1 d U . .
C111 C 1.1508(4) 0.01067(11) 0.7214(5) 0.0138(12) Uani 1 1 d U . .
C112 C 0.6465(4) 0.23710(12) 0.8069(4) 0.0153(12) Uani 1 1 d U . .
H112 H 0.6602 0.2529 0.8509 0.018 Uiso 1 1 calc R . .
C113 C 1.0565(4) 0.20543(11) 0.8472(4) 0.0138(11) Uani 1 1 d U . .
C114 C 1.0295(4) 0.04426(11) 0.5999(5) 0.0153(12) Uani 1 1 d U . .
C115 C 0.7157(4) 0.11035(12) 0.6435(4) 0.0159(12) Uani 1 1 d U . .
H115 H 0.6612 0.0980 0.6440 0.019 Uiso 1 1 calc R . .
C116 C 0.3879(4) 0.19299(11) 0.8323(4) 0.0140(12) Uani 1 1 d U . .
C117 C 0.8581(4) 0.21943(11) 0.9771(4) 0.0109(11) Uani 1 1 d U . .
H117 H 0.8508 0.2091 0.9126 0.013 Uiso 1 1 calc R . .
C118 C 0.8795(4) 0.24976(12) 1.1629(5) 0.0211(13) Uani 1 1 d U . .
H118 H 0.8865 0.2601 1.2273 0.025 Uiso 1 1 calc R . .
C119 C 0.3688(4) 0.15112(11) 1.2380(4) 0.0120(11) Uani 1 1 d U . .
H119 H 0.3246 0.1514 1.2956 0.014 Uiso 1 1 calc R . .
C120 C 1.1030(4) 0.23164(11) 0.8525(5) 0.0174(12) Uani 1 1 d U . .
C121 C 1.1530(4) 0.23912(12) 0.9442(5) 0.0198(13) Uani 1 1 d U . .
C122 C 0.4652(4) 0.06473(12) 0.8613(5) 0.0163(12) Uani 1 1 d U . .
C123 C 0.6134(4) 0.21750(11) 0.6340(5) 0.0158(12) Uani 1 1 d U . .
H123 H 0.6057 0.2199 0.5592 0.019 Uiso 1 1 calc R . .
C124 C 0.9840(4) 0.08976(11) 1.2701(4) 0.0143(12) Uani 1 1 d U . .
C125 C 1.0943(4) 0.11204(11) 0.7369(4) 0.0140(11) Uani 1 1 d U . .
H125 H 1.1362 0.1044 0.6845 0.017 Uiso 1 1 calc R . .
C126 C 0.3940(5) 0.03357(12) 0.9866(5) 0.0255(14) Uani 1 1 d U . .
C127 C 1.0647(4) 0.07293(12) 1.2846(5) 0.0165(12) Uani 1 1 d U . .
C128 C 1.0734(4) 0.04855(12) 1.2257(5) 0.0153(12) Uani 1 1 d U . .
C129 C 0.6104(4) 0.18102(11) 1.3792(4) 0.0127(11) Uani 1 1 d U . .
H129 H 0.5619 0.1856 1.4297 0.015 Uiso 1 1 calc R . .
C130 C 0.8294(4) 0.03645(11) 0.7866(5) 0.0149(12) Uani 1 1 d U . .
H130 H 0.8564 0.0195 0.7595 0.018 Uiso 1 1 calc R . .
C131 C 0.4810(4) 0.03297(12) 1.0416(5) 0.0205(13) Uani 1 1 d U . .
C132 C 0.3862(4) 0.04959(13) 0.8951(5) 0.0242(13) Uani 1 1 d U . .
Cl1 Cl 1.25850(14) 0.08518(4) 1.11682(15) 0.0429(5) Uani 1 1 d . . .
Cl2 Cl 1.29854(13) 0.11843(4) 0.92831(16) 0.0462(5) Uani 1 1 d . . .
Cl5 Cl 0.4157(2) 0.00687(7) 0.6548(3) 0.0462(10) Uani 0.619(5) 1 d PD A 3
Cl6 Cl 0.5778(3) 0.04143(7) 0.5949(2) 0.0503(11) Uani 0.619(5) 1 d PDU A 3
C133 C 1.2072(6) 0.1047(2) 1.0130(7) 0.054(2) Uani 1 1 d . . .
H137 H 1.1687 0.1205 1.0426 0.065 Uiso 1 1 calc R . .
H138 H 1.1622 0.0926 0.9710 0.065 Uiso 1 1 calc R . .
C135 C 0.5392(8) 0.0093(3) 0.6365(10) 0.046(3) Uani 0.619(5) 1 d PDU A 3
H131 H 0.5729 0.0047 0.7046 0.055 Uiso 0.619(5) 1 calc PR A 3
H132 H 0.5587 -0.0050 0.5835 0.055 Uiso 0.619(5) 1 calc PR A 3
C134 C 0.107(2) 0.1736(10) 0.372(4) 0.035(5) Uani 0.51(4) 1 d PU B 1
H133 H 0.1538 0.1872 0.3419 0.042 Uiso 0.51(4) 1 calc PR B 1
H134 H 0.0808 0.1618 0.3128 0.042 Uiso 0.51(4) 1 calc PR B 1
Cl3 Cl 0.0131(18) 0.1915(5) 0.429(2) 0.046(3) Uani 0.51(4) 1 d PU B 1
Cl4 Cl 0.1681(13) 0.1515(5) 0.4677(16) 0.071(4) Uani 0.51(4) 1 d PU B 1
Cl7 Cl 0.1973(14) 0.1615(5) 0.4847(9) 0.061(4) Uani 0.49(4) 1 d PU B 2
Cl8 Cl 0.013(2) 0.1853(6) 0.409(2) 0.055(4) Uani 0.49(4) 1 d PU B 2
C137 C 0.133(2) 0.1720(11) 0.377(4) 0.039(5) Uani 0.49(4) 1 d PU B 2
H135 H 0.1253 0.1558 0.3274 0.046 Uiso 0.49(4) 1 calc PR B 2
H136 H 0.1695 0.1869 0.3395 0.046 Uiso 0.49(4) 1 calc PR B 2

loop_
_atom_site_aniso_label
_atom_site_aniso_U_11
_atom_site_aniso_U_22
_atom_site_aniso_U_33
_atom_site_aniso_U_23
_atom_site_aniso_U_13
_atom_site_aniso_U_12
F3 0.0243(18) 0.0213(18) 0.0157(18) 0.0053(14) 0.0143(14) -0.0038(14)
F17 0.0270(19) 0.0198(18) 0.033(2) 0.0078(16) 0.0049(16) 0.0123(15)
F5 0.0236(18) 0.0170(17) 0.0152(18) -0.0023(14) 0.0079(14) -0.0045(14)
F1 0.033(2) 0.0128(17) 0.0171(18) -0.0030(14) 0.0075(15) -0.0110(15)
F6 0.028(2) 0.0220(19) 0.022(2) 0.0059(15) -0.0042(16) 0.0001(15)
F22 0.032(2) 0.0109(17) 0.031(2) -0.0006(14) -0.0045(16) 0.0024(15)
F16 0.0214(18) 0.0200(18) 0.0155(18) 0.0042(14) 0.0020(14) 0.0039(14)
F21 0.0259(18) 0.0174(17) 0.0129(18) 0.0011(13) -0.0096(14) 0.0003(14)
F19 0.0245(19) 0.0227(19) 0.022(2) -0.0099(15) 0.0012(15) -0.0010(15)
F4 0.0206(18) 0.0166(17) 0.026(2) -0.0001(14) 0.0076(15) -0.0075(14)
F11 0.0260(19) 0.0215(19) 0.026(2) -0.0162(15) -0.0067(16) 0.0100(15)
F25 0.0285(19) 0.0180(18) 0.0180(19) -0.0046(14) -0.0102(15) 0.0060(15)
F15 0.0209(18) 0.0202(18) 0.027(2) -0.0071(15) -0.0071(15) -0.0008(14)
F2 0.035(2) 0.0228(19) 0.0131(18) -0.0045(14) 0.0132(15) -0.0020(15)
F20 0.0255(19) 0.0256(19) 0.023(2) -0.0013(15) -0.0050(15) 0.0121(15)
F18 0.029(2) 0.0134(17) 0.034(2) -0.0041(15) 0.0115(16) 0.0090(15)
F23 0.038(2) 0.0203(19) 0.032(2) 0.0129(16) -0.0037(17) 0.0119(16)
F10 0.0196(18) 0.039(2) 0.025(2) 0.0125(17) -0.0077(15) -0.0031(16)
F30 0.0290(19) 0.0169(17) 0.0123(18) 0.0066(13) -0.0021(15) -0.0055(14)
F26 0.0261(19) 0.0263(19) 0.0113(17) 0.0028(14) -0.0052(14) -0.0020(15)
F24 0.044(2) 0.035(2) 0.0135(19) 0.0011(16) -0.0126(17) 0.0137(18)
F14 0.031(2) 0.0106(17) 0.036(2) -0.0107(15) -0.0014(17) 0.0066(15)
F27 0.0177(18) 0.035(2) 0.034(2) -0.0185(17) -0.0074(16) -0.0041(16)
F13 0.0243(19) 0.0193(18) 0.035(2) 0.0003(15) -0.0026(16) 0.0129(15)
F28 0.026(2) 0.0159(19) 0.063(3) -0.0084(18) 0.0031(19) -0.0091(16)
F7 0.047(2) 0.0200(19) 0.027(2) 0.0123(16) 0.0178(18) -0.0019(17)
F29 0.041(2) 0.021(2) 0.041(2) 0.0159(17) 0.0057(19) -0.0094(17)
F12 0.0188(18) 0.035(2) 0.040(2) -0.0126(17) -0.0186(17) 0.0109(16)
N6 0.008(2) 0.009(2) 0.011(2) 0.0038(17) 0.0027(18) 0.0027(17)
N1 0.009(2) 0.007(2) 0.014(2) -0.0030(18) -0.0017(18) -0.0008(17)
C37 0.008(2) 0.013(3) 0.012(3) 0.000(2) -0.003(2) 0.000(2)
F9 0.018(2) 0.055(3) 0.056(3) 0.006(2) -0.0086(19) -0.0123(18)
N3 0.014(2) 0.007(2) 0.014(2) 0.0013(18) 0.0052(19) 0.0033(18)
N2 0.008(2) 0.010(2) 0.015(2) -0.0015(18) 0.0014(18) 0.0017(17)
C41 0.013(2) 0.007(2) 0.006(2) -0.0004(19) -0.003(2) 0.001(2)
N4 0.009(2) 0.006(2) 0.012(2) 0.0028(17) 0.0006(18) -0.0017(17)
F8 0.030(2) 0.036(2) 0.063(3) 0.007(2) 0.019(2) -0.0149(18)
C44 0.011(2) 0.0077(19) 0.011(2) 0.0033(17) 0.0005(17) 0.0045(17)
C45 0.006(2) 0.009(2) 0.011(3) 0.001(2) -0.003(2) 0.0021(19)
C46 0.005(2) 0.014(3) 0.012(3) -0.001(2) 0.003(2) 0.000(2)
C47 0.007(2) 0.007(2) 0.015(3) 0.000(2) -0.001(2) 0.000(2)
C48 0.009(2) 0.014(3) 0.015(3) 0.001(2) -0.002(2) -0.001(2)
C49 0.0072(19) 0.0082(19) 0.007(2) 0.0007(16) -0.0023(17) 0.0011(16)
C50 0.006(2) 0.011(2) 0.014(3) 0.000(2) -0.002(2) 0.000(2)
C51 0.008(2) 0.015(3) 0.008(2) 0.002(2) 0.000(2) 0.003(2)
C52 0.020(3) 0.009(3) 0.019(3) 0.002(2) 0.004(2) 0.001(2)
C53 0.010(2) 0.011(2) 0.011(3) 0.001(2) -0.001(2) 0.002(2)
N5 0.014(2) 0.005(2) 0.009(2) 0.0018(17) 0.0014(18) 0.0041(17)
C55 0.0086(19) 0.0103(19) 0.0055(19) 0.0017(16) -0.0010(17) 0.0010(17)
C56 0.008(2) 0.015(3) 0.010(3) 0.001(2) 0.004(2) -0.002(2)
C57 0.015(3) 0.017(3) 0.012(3) 0.002(2) 0.001(2) 0.004(2)
C58 0.009(2) 0.008(2) 0.018(3) 0.004(2) -0.001(2) -0.002(2)
C59 0.014(3) 0.006(2) 0.008(3) 0.001(2) -0.001(2) 0.000(2)
C60 0.011(3) 0.016(3) 0.014(3) 0.005(2) 0.002(2) -0.004(2)
C61 0.015(3) 0.014(3) 0.009(3) 0.000(2) 0.000(2) 0.001(2)
C62 0.015(3) 0.009(3) 0.009(3) 0.000(2) -0.001(2) 0.000(2)
C63 0.018(3) 0.026(3) 0.012(3) 0.004(2) -0.001(2) 0.007(2)
C64 0.012(2) 0.005(2) 0.013(3) 0.000(2) 0.004(2) -0.003(2)
C65 0.013(3) 0.009(2) 0.017(3) 0.003(2) -0.002(2) 0.003(2)
C66 0.014(3) 0.005(2) 0.033(3) -0.003(2) 0.009(2) -0.001(2)
C67 0.014(3) 0.010(2) 0.008(2) 0.002(2) -0.002(2) -0.001(2)
C68 0.004(2) 0.013(2) 0.008(2) 0.004(2) -0.0041(19) -0.001(2)
C69 0.019(3) 0.011(3) 0.018(3) 0.004(2) 0.000(2) 0.001(2)
C70 0.012(2) 0.010(2) 0.010(3) 0.003(2) 0.003(2) 0.002(2)
C71 0.012(2) 0.009(2) 0.008(2) 0.000(2) 0.002(2) -0.001(2)
C72 0.005(2) 0.013(3) 0.010(3) 0.002(2) -0.004(2) -0.001(2)
C73 0.018(3) 0.014(3) 0.011(3) 0.003(2) 0.003(2) 0.000(2)
C74 0.014(2) 0.012(2) 0.010(2) 0.0051(17) 0.0023(18) -0.0033(17)
C75 0.007(2) 0.013(3) 0.011(3) -0.001(2) -0.002(2) 0.002(2)
C76 0.007(2) 0.015(3) 0.015(3) 0.004(2) -0.001(2) 0.003(2)
C77 0.010(3) 0.013(3) 0.016(3) 0.004(2) 0.002(2) 0.000(2)
C78 0.015(3) 0.009(3) 0.013(3) 0.003(2) -0.002(2) -0.001(2)
C79 0.013(3) 0.019(3) 0.023(3) -0.012(2) -0.001(2) 0.000(2)
C80 0.014(3) 0.016(3) 0.015(3) -0.002(2) 0.004(2) 0.000(2)
C81 0.013(3) 0.005(2) 0.014(3) 0.000(2) 0.002(2) 0.002(2)
C82 0.014(3) 0.014(3) 0.014(3) 0.002(2) -0.001(2) -0.003(2)
C83 0.012(3) 0.012(3) 0.017(3) 0.008(2) -0.002(2) -0.001(2)
C84 0.015(3) 0.011(3) 0.021(3) 0.000(2) 0.000(2) 0.003(2)
C85 0.009(2) 0.011(2) 0.009(2) 0.003(2) -0.005(2) 0.000(2)
C86 0.006(2) 0.013(3) 0.015(3) 0.001(2) -0.002(2) 0.004(2)
C87 0.011(2) 0.007(2) 0.007(2) -0.0009(19) -0.003(2) 0.002(2)
C88 0.027(3) 0.012(3) 0.028(3) 0.000(2) 0.006(3) -0.006(2)
C89 0.006(2) 0.013(3) 0.013(3) 0.002(2) -0.001(2) 0.005(2)
C90 0.010(2) 0.011(2) 0.006(2) -0.001(2) -0.004(2) 0.002(2)
C91 0.009(2) 0.007(2) 0.009(3) -0.002(2) 0.002(2) -0.004(2)
C92 0.004(2) 0.012(2) 0.014(2) 0.0010(19) 0.0002(19) -0.0026(18)
C93 0.018(3) 0.014(3) 0.015(3) 0.003(2) 0.001(2) -0.002(2)
C94 0.014(3) 0.013(3) 0.020(3) 0.006(2) 0.003(2) 0.001(2)
C95 0.008(2) 0.008(2) 0.008(2) 0.0040(18) 0.0029(19) 0.0010(18)
C96 0.012(2) 0.008(2) 0.011(3) -0.001(2) 0.003(2) -0.001(2)
C97 0.031(3) 0.020(3) 0.011(3) -0.005(2) -0.005(2) 0.011(3)
C98 0.014(3) 0.029(3) 0.012(3) 0.005(2) 0.003(2) 0.011(2)
C99 0.014(3) 0.011(3) 0.027(3) 0.004(2) -0.002(2) -0.002(2)
C100 0.008(2) 0.010(2) 0.016(3) -0.003(2) 0.007(2) 0.000(2)
C101 0.014(3) 0.014(3) 0.010(3) -0.001(2) -0.001(2) 0.003(2)
C102 0.013(3) 0.014(3) 0.012(3) 0.004(2) -0.001(2) -0.001(2)
C103 0.010(3) 0.020(3) 0.015(3) 0.008(2) 0.001(2) 0.002(2)
C104 0.007(2) 0.010(2) 0.014(3) 0.003(2) 0.001(2) 0.003(2)
C105 0.014(3) 0.013(3) 0.017(3) -0.005(2) 0.002(2) 0.003(2)
C106 0.010(2) 0.009(2) 0.013(3) 0.004(2) 0.002(2) 0.006(2)
C107 0.015(3) 0.017(3) 0.015(3) 0.005(2) 0.003(2) 0.010(2)
C108 0.014(3) 0.010(3) 0.021(3) -0.004(2) 0.003(2) -0.007(2)
C109 0.017(3) 0.014(3) 0.011(3) -0.003(2) 0.002(2) 0.002(2)
C110 0.012(3) 0.016(3) 0.012(3) 0.011(2) 0.003(2) 0.005(2)
C111 0.007(2) 0.011(2) 0.023(3) 0.006(2) 0.004(2) 0.0030(19)
C112 0.017(3) 0.014(3) 0.015(3) -0.002(2) 0.000(2) -0.002(2)
C113 0.010(3) 0.016(3) 0.016(3) -0.002(2) 0.002(2) 0.000(2)
C114 0.009(3) 0.012(3) 0.024(3) -0.001(2) 0.000(2) -0.003(2)
C115 0.021(3) 0.012(3) 0.015(3) 0.000(2) -0.004(2) 0.004(2)
C116 0.018(3) 0.012(3) 0.012(3) 0.001(2) 0.001(2) 0.004(2)
C117 0.008(2) 0.013(3) 0.012(3) -0.001(2) 0.001(2) 0.002(2)
C118 0.026(3) 0.017(3) 0.020(3) -0.008(2) 0.007(3) -0.005(2)
C119 0.009(2) 0.015(3) 0.012(3) 0.001(2) 0.007(2) 0.001(2)
C120 0.012(3) 0.013(3) 0.027(3) 0.007(2) 0.014(2) 0.001(2)
C121 0.011(3) 0.011(3) 0.038(3) -0.005(2) 0.007(2) -0.007(2)
C122 0.013(3) 0.018(3) 0.019(3) 0.003(2) 0.003(2) -0.003(2)
C123 0.021(3) 0.016(3) 0.011(3) 0.008(2) 0.005(2) 0.004(2)
C124 0.016(3) 0.011(3) 0.016(3) -0.001(2) 0.006(2) 0.003(2)
C125 0.014(3) 0.013(3) 0.015(3) -0.003(2) 0.003(2) 0.003(2)
C126 0.025(3) 0.014(3) 0.037(4) -0.001(3) 0.010(3) -0.010(2)
C127 0.013(3) 0.019(3) 0.017(3) -0.003(2) -0.006(2) 0.004(2)
C128 0.013(3) 0.015(3) 0.017(3) 0.005(2) -0.003(2) 0.006(2)
C129 0.015(3) 0.009(3) 0.014(3) -0.005(2) 0.007(2) -0.002(2)
C130 0.012(2) 0.009(2) 0.024(3) 0.002(2) 0.003(2) 0.005(2)
C131 0.028(3) 0.011(3) 0.023(3) 0.002(2) 0.016(3) 0.003(2)
C132 0.015(3) 0.025(3) 0.032(3) -0.001(3) -0.004(3) -0.005(2)
Cl1 0.0433(11) 0.0462(11) 0.0393(11) 0.0108(9) 0.0018(9) -0.0018(9)
Cl2 0.0345(10) 0.0570(13) 0.0468(12) 0.0201(10) -0.0102(9) -0.0152(9)
Cl5 0.0338(17) 0.058(2) 0.046(2) 0.0048(16) -0.0075(14) -0.0042(15)
Cl6 0.084(3) 0.0389(19) 0.0272(18) 0.0070(13) -0.0096(16) -0.0120(17)
C133 0.036(4) 0.072(6) 0.053(6) 0.030(5) -0.011(4) 0.002(4)
C135 0.032(6) 0.070(9) 0.035(7) 0.002(6) -0.002(5) -0.001(6)
C134 0.031(12) 0.040(7) 0.034(7) 0.000(6) 0.004(10) 0.013(10)
Cl3 0.025(3) 0.060(8) 0.052(8) 0.020(6) 0.010(4) 0.009(5)
Cl4 0.049(5) 0.091(7) 0.072(6) 0.035(5) 0.008(5) 0.028(5)
Cl7 0.045(6) 0.095(8) 0.041(3) 0.006(4) 0.005(4) 0.039(5)
Cl8 0.040(4) 0.068(10) 0.058(9) 0.017(6) 0.006(5) 0.018(6)
C137 0.032(11) 0.050(7) 0.035(7) 0.000(6) 0.009(10) 0.017(10)

loop_
_atom_type_symbol
_atom_type_description
_atom_type_scat_dispersion_real
_atom_type_scat_dispersion_imag
_atom_type_scat_source
C C 0.0033 0.0016 'International Tables Vol C Tables 4.2.6.8 and 6.1.1.4'
H H 0.0000 0.0000 'International Tables Vol C Tables 4.2.6.8 and 6.1.1.4'
N N 0.0061 0.0033 'International Tables Vol C Tables 4.2.6.8 and 6.1.1.4'
F F 0.0171 0.0103 'International Tables Vol C Tables 4.2.6.8 and 6.1.1.4'
Cl Cl 0.1484 0.1585 'International Tables Vol C Tables 4.2.6.8 and 6.1.1.4'

loop_
_geom_angle_atom_site_label_1
_geom_angle_atom_site_label_2
_geom_angle_atom_site_label_3
_geom_angle
_geom_angle_site_symmetry_1
_geom_angle_site_symmetry_3
_geom_angle_publ_flag
C45 N6 C53 111.5(4) . . ?
C45 N6 H6 124.2 . . ?
C53 N6 H6 124.2 . . ?
C65 N1 C102 112.0(4) . . ?
C65 N1 H1 124.0 . . ?
C102 N1 H1 124.0 . . ?
C45 C37 C48 107.6(5) . . ?
C45 C37 C106 126.5(5) . . ?
C48 C37 C106 126.0(5) . . ?
C55 N3 C68 111.7(4) . . ?
C55 N3 H3 124.2 . . ?
C68 N3 H3 124.2 . . ?
C104 N2 C85 106.8(4) . . ?
C87 C41 C55 125.7(5) . . ?
C87 C41 C95 119.0(4) . . ?
C55 C41 C95 115.2(4) . . ?
C64 N4 C87 111.6(4) . . ?
C64 N4 H4 124.2 . . ?
C87 N4 H4 124.2 . . ?
C57 C44 C115 118.4(5) . . ?
C57 C44 C48 121.1(5) . . ?
C115 C44 C48 120.4(5) . . ?
N6 C45 C37 106.7(4) . . ?
N6 C45 C47 121.0(5) . . ?
C37 C45 C47 132.3(5) . . ?
C113 C46 C80 116.6(5) . . ?
C113 C46 C72 122.5(5) . . ?
C80 C46 C72 120.8(5) . . ?
C50 C47 C45 120.6(5) . . ?
C50 C47 C70 121.4(5) . . ?
C45 C47 C70 117.9(5) . . ?
C53 C48 C37 107.1(5) . . ?
C53 C48 C44 127.1(5) . . ?
C37 C48 C44 125.8(5) . . ?
C68 C49 C90 107.2(4) . . ?
C68 C49 C92 127.2(5) . . ?
C90 C49 C92 125.5(5) . . ?
C47 C50 N5 120.3(5) . . ?
C47 C50 C89 131.3(5) . . ?
N5 C50 C89 108.2(4) . . ?
C82 C51 C75 115.9(5) . . ?
C82 C51 C71 122.3(5) . . ?
C75 C51 C71 121.8(5) . . ?
F14 C52 C128 119.8(5) . . ?
F14 C52 C83 119.9(5) . . ?
C128 C52 C83 120.3(5) . . ?
N6 C53 C48 107.1(4) . . ?
N6 C53 C67 118.6(5) . . ?
C48 C53 C67 133.9(5) . . ?
C56 N5 C50 107.7(4) . . ?
N3 C55 C90 107.0(4) . . ?
N3 C55 C41 119.4(4) . . ?
C90 C55 C41 133.1(5) . . ?
N5 C56 C71 120.0(5) . . ?
N5 C56 C119 110.2(5) . . ?
C71 C56 C119 129.7(5) . . ?
C103 C57 C44 121.7(5) . . ?
C103 C57 H57 119.2 . . ?
C44 C57 H57 119.2 . . ?
F4 C58 C75 121.0(5) . . ?
F4 C58 C110 118.6(5) . . ?
C75 C58 C110 120.5(5) . . ?
C81 C59 C91 120.7(5) . . ?
C81 C59 H59 119.6 . . ?
C91 C59 H59 119.6 . . ?
C125 C60 C85 106.1(5) . . ?
C125 C60 H60 126.9 . . ?
C85 C60 H60 126.9 . . ?
C106 C61 C123 120.8(5) . . ?
C106 C61 H61 119.6 . . ?
C123 C61 H61 119.6 . . ?
C74 C62 C87 108.2(5) . . ?
C74 C62 H62 125.9 . . ?
C87 C62 H62 125.9 . . ?
F24 C63 C116 120.4(5) . . ?
F24 C63 C107 119.5(5) . . ?
C116 C63 C107 120.1(5) . . ?
N4 C64 C71 124.9(5) . . ?
N4 C64 C74 105.7(4) . . ?
C71 C64 C74 129.3(5) . . ?
N1 C65 C86 125.3(5) . . ?
N1 C65 C130 105.3(5) . . ?
C86 C65 C130 129.3(5) . . ?
F18 C66 C111 120.3(5) . . ?
F18 C66 C108 119.5(5) . . ?
C111 C66 C108 120.2(5) . . ?
C102 C67 C53 125.6(5) . . ?
C102 C67 C96 118.9(5) . . ?
C53 C67 C96 115.5(5) . . ?
N3 C68 C49 106.3(4) . . ?
N3 C68 C72 120.5(5) . . ?
C49 C68 C72 133.0(5) . . ?
C112 C69 C123 119.9(5) . . ?
C112 C69 H69 120.1 . . ?
C123 C69 H69 120.1 . . ?
C116 C70 C76 116.1(5) . . ?
C116 C70 C47 122.1(5) . . ?
C76 C70 C47 121.4(5) . . ?
C64 C71 C56 121.2(5) . . ?
C64 C71 C51 118.2(5) . . ?
C56 C71 C51 120.5(4) . . ?
C85 C72 C68 120.9(5) . . ?
C85 C72 C46 120.2(5) . . ?
C68 C72 C46 118.7(5) . . ?
C78 C73 C129 120.2(5) . . ?
C78 C73 H73 119.9 . . ?
C129 C73 H73 119.9 . . ?
C62 C74 C64 108.8(5) . . ?
C62 C74 H74 125.6 . . ?
C64 C74 H74 125.6 . . ?
F5 C75 C58 117.8(5) . . ?
F5 C75 C51 119.9(5) . . ?
C58 C75 C51 122.3(5) . . ?
F21 C76 C84 117.8(5) . . ?
F21 C76 C70 119.9(5) . . ?
C84 C76 C70 122.1(5) . . ?
F16 C77 C111 118.7(5) . . ?
F16 C77 C100 118.8(5) . . ?
C111 C77 C100 122.5(5) . . ?
C73 C78 C91 121.0(5) . . ?
C73 C78 H78 119.5 . . ?
C91 C78 H78 119.5 . . ?
F27 C79 C121 120.2(5) . . ?
F27 C79 C80 120.1(6) . . ?
C121 C79 C80 119.6(5) . . ?
F26 C80 C79 118.2(5) . . ?
F26 C80 C46 119.6(5) . . ?
C79 C80 C46 122.2(5) . . ?
C59 C81 C129 120.2(5) . . ?
C59 C81 H81 119.9 . . ?
C129 C81 H81 119.9 . . ?
F1 C82 C109 117.6(5) . . ?
F1 C82 C51 119.5(5) . . ?
C109 C82 C51 122.8(5) . . ?
F15 C83 C52 118.5(5) . . ?
F15 C83 C95 120.1(5) . . ?
C52 C83 C95 121.4(5) . . ?
F22 C84 C107 120.2(5) . . ?
F22 C84 C76 120.6(5) . . ?
C107 C84 C76 119.2(5) . . ?
C72 C85 N2 120.5(5) . . ?
C72 C85 C60 130.2(5) . . ?
N2 C85 C60 109.2(4) . . ?
C65 C86 C104 121.1(5) . . ?
C65 C86 C100 118.7(5) . . ?
C104 C86 C100 120.1(4) . . ?
C41 C87 N4 127.4(5) . . ?
C41 C87 C62 127.1(5) . . ?
N4 C87 C62 105.3(4) . . ?
C118 C88 C94 119.0(5) . . ?
C118 C88 H88 120.5 . . ?
C94 C88 H88 120.5 . . ?
C119 C89 C50 107.3(5) . . ?
C119 C89 H89 126.3 . . ?
C50 C89 H89 126.3 . . ?
C55 C90 C49 107.8(5) . . ?
C55 C90 C91 125.3(5) . . ?
C49 C90 C91 126.9(5) . . ?
C59 C91 C78 118.3(5) . . ?
C59 C91 C90 120.3(5) . . ?
C78 C91 C90 121.3(5) . . ?
C117 C92 C93 118.4(5) . . ?
C117 C92 C49 122.0(5) . . ?
C93 C92 C49 119.6(5) . . ?
C118 C93 C92 120.2(5) . . ?
C118 C93 H93 119.9 . . ?
C92 C93 H93 119.9 . . ?
C117 C94 C88 120.3(5) . . ?
C117 C94 H94 119.9 . . ?
C88 C94 H94 119.9 . . ?
C124 C95 C83 116.6(5) . . ?
C124 C95 C41 120.5(5) . . ?
C83 C95 C41 122.8(5) . . ?
C122 C96 C105 117.0(5) . . ?
C122 C96 C67 121.7(5) . . ?
C105 C96 C67 121.2(5) . . ?
C115 C97 C98 120.5(5) . . ?
C115 C97 H97 119.8 . . ?
C98 C97 H97 119.8 . . ?
C103 C98 C97 119.8(5) . . ?
C103 C98 H98 120.1 . . ?
C97 C98 H98 120.1 . . ?
C130 C99 C102 109.0(5) . . ?
C130 C99 H99 125.5 . . ?
C102 C99 H99 125.5 . . ?
C114 C100 C77 116.5(5) . . ?
C114 C100 C86 122.9(5) . . ?
C77 C100 C86 120.5(5) . . ?
C112 C101 C106 120.6(5) . . ?
C112 C101 H101 119.7 . . ?
C106 C101 H101 119.7 . . ?
C67 C102 N1 126.2(5) . . ?
C67 C102 C99 128.7(5) . . ?
N1 C102 C99 104.8(4) . . ?
C57 C103 C98 119.3(5) . . ?
C57 C103 H103 120.4 . . ?
C98 C103 H103 120.4 . . ?
N2 C104 C86 120.1(5) . . ?
N2 C104 C125 110.6(5) . . ?
C86 C104 C125 129.2(5) . . ?
F6 C105 C131 119.1(5) . . ?
F6 C105 C96 120.8(5) . . ?
C131 C105 C96 120.1(5) . . ?
C61 C106 C101 118.6(5) . . ?
C61 C106 C37 121.1(5) . . ?
C101 C106 C37 120.3(5) . . ?
F23 C107 C63 120.9(5) . . ?
F23 C107 C84 119.1(5) . . ?
C63 C107 C84 120.0(5) . . ?
F19 C108 C114 120.6(5) . . ?
F19 C108 C66 119.7(5) . . ?
C114 C108 C66 119.6(5) . . ?
F2 C109 C110 119.7(5) . . ?
F2 C109 C82 120.7(5) . . ?
C110 C109 C82 119.6(5) . . ?
F3 C110 C109 120.4(5) . . ?
F3 C110 C58 120.8(5) . . ?
C109 C110 C58 118.8(5) . . ?
F17 C111 C66 119.6(5) . . ?
F17 C111 C77 121.3(5) . . ?
C66 C111 C77 119.1(5) . . ?
C101 C112 C69 120.2(5) . . ?
C101 C112 H112 119.9 . . ?
C69 C112 H112 119.9 . . ?
F30 C113 C46 120.2(5) . . ?
F30 C113 C120 118.0(5) . . ?
C46 C113 C120 121.7(5) . . ?
F20 C114 C108 117.6(5) . . ?
F20 C114 C100 120.3(5) . . ?
C108 C114 C100 122.0(5) . . ?
C97 C115 C44 120.3(5) . . ?
C97 C115 H115 119.9 . . ?
C44 C115 H115 119.9 . . ?
F25 C116 C63 118.0(5) . . ?
F25 C116 C70 119.6(5) . . ?
C63 C116 C70 122.4(5) . . ?
C94 C117 C92 121.0(5) . . ?
C94 C117 H117 119.5 . . ?
C92 C117 H117 119.5 . . ?
C88 C118 C93 121.1(6) . . ?
C88 C118 H118 119.5 . . ?
C93 C118 H118 119.5 . . ?
C89 C119 C56 106.5(5) . . ?
C89 C119 H119 126.8 . . ?
C56 C119 H119 126.8 . . ?
F29 C120 C121 120.7(5) . . ?
F29 C120 C113 120.0(5) . . ?
C121 C120 C113 119.3(5) . . ?
F28 C121 C79 120.3(6) . . ?
F28 C121 C120 119.3(6) . . ?
C79 C121 C120 120.4(5) . . ?
F10 C122 C132 117.7(5) . . ?
F10 C122 C96 119.4(5) . . ?
C132 C122 C96 122.9(5) . . ?
C69 C123 C61 119.9(5) . . ?
C69 C123 H123 120.0 . . ?
C61 C123 H123 120.0 . . ?
F11 C124 C127 118.1(5) . . ?
F11 C124 C95 119.3(5) . . ?
C127 C124 C95 122.5(5) . . ?
C60 C125 C104 107.2(5) . . ?
C60 C125 H125 126.4 . . ?
C104 C125 H125 126.4 . . ?
F8 C126 C131 120.2(6) . . ?
F8 C126 C132 120.6(6) . . ?
C131 C126 C132 119.2(6) . . ?
F12 C127 C124 120.5(5) . . ?
F12 C127 C128 120.0(5) . . ?
C124 C127 C128 119.4(5) . . ?
F13 C128 C52 120.6(5) . . ?
F13 C128 C127 119.6(5) . . ?
C52 C128 C127 119.8(5) . . ?
C81 C129 C73 119.5(5) . . ?
C81 C129 H129 120.3 . . ?
C73 C129 H129 120.3 . . ?
C99 C130 C65 108.6(5) . . ?
C99 C130 H130 125.7 . . ?
C65 C130 H130 125.7 . . ?
F7 C131 C126 119.7(5) . . ?
F7 C131 C105 119.1(6) . . ?
C126 C131 C105 121.2(6) . . ?
F9 C132 C122 121.1(6) . . ?
F9 C132 C126 119.3(6) . . ?
C122 C132 C126 119.6(6) . . ?
Cl1 C133 Cl2 111.3(4) . . ?
Cl1 C133 H137 109.4 . . ?
Cl2 C133 H137 109.4 . . ?
Cl1 C133 H138 109.4 . . ?
Cl2 C133 H138 109.4 . . ?
H137 C133 H138 108.0 . . ?
Cl6 C135 Cl5 114.5(7) . . ?
Cl6 C135 H131 108.6 . . ?
Cl5 C135 H131 108.6 . . ?
Cl6 C135 H132 108.6 . . ?
Cl5 C135 H132 108.6 . . ?
H131 C135 H132 107.6 . . ?
Cl3 C134 Cl4 111(3) . . ?
Cl3 C134 H133 109.4 . . ?
Cl4 C134 H133 109.4 . . ?
Cl3 C134 H134 109.4 . . ?
Cl4 C134 H134 109.4 . . ?
H133 C134 H134 108.0 . . ?
Cl7 C137 Cl8 113(3) . . ?
Cl7 C137 H135 108.9 . . ?
Cl8 C137 H135 108.9 . . ?
Cl7 C137 H136 108.9 . . ?
Cl8 C137 H136 108.9 . . ?
H135 C137 H136 107.8 . . ?

loop_
_geom_bond_atom_site_label_1
_geom_bond_atom_site_label_2
_geom_bond_distance
_geom_bond_site_symmetry_2
_geom_bond_publ_flag
F3 C110 1.329(6) . ?
F17 C111 1.330(6) . ?
F5 C75 1.347(6) . ?
F1 C82 1.347(6) . ?
F6 C105 1.320(6) . ?
F22 C84 1.332(6) . ?
F16 C77 1.343(6) . ?
F21 C76 1.338(6) . ?
F19 C108 1.347(6) . ?
F4 C58 1.348(6) . ?
F11 C124 1.344(6) . ?
F25 C116 1.338(6) . ?
F15 C83 1.334(6) . ?
F2 C109 1.342(6) . ?
F20 C114 1.348(6) . ?
F18 C66 1.343(6) . ?
F23 C107 1.340(6) . ?
F10 C122 1.342(7) . ?
F30 C113 1.332(6) . ?
F26 C80 1.340(6) . ?
F24 C63 1.346(6) . ?
F14 C52 1.349(6) . ?
F27 C79 1.331(7) . ?
F13 C128 1.347(6) . ?
F28 C121 1.333(6) . ?
F7 C131 1.342(7) . ?
F29 C120 1.327(7) . ?
F12 C127 1.340(6) . ?
N6 C45 1.362(6) . ?
N6 C53 1.368(7) . ?
N6 H6 0.8800 . ?
N1 C65 1.362(7) . ?
N1 C102 1.376(7) . ?
N1 H1 0.8800 . ?
C37 C45 1.414(7) . ?
C37 C48 1.418(7) . ?
C37 C106 1.479(7) . ?
F9 C132 1.341(7) . ?
N3 C55 1.363(7) . ?
N3 C68 1.374(7) . ?
N3 H3 0.8800 . ?
N2 C104 1.330(7) . ?
N2 C85 1.390(7) . ?
C41 C87 1.368(7) . ?
C41 C55 1.458(7) . ?
C41 C95 1.488(7) . ?
N4 C64 1.368(7) . ?
N4 C87 1.375(6) . ?
N4 H4 0.8800 . ?
F8 C126 1.329(7) . ?
C44 C57 1.389(8) . ?
C44 C115 1.395(8) . ?
C44 C48 1.476(8) . ?
C45 C47 1.448(7) . ?
C46 C113 1.383(8) . ?
C46 C80 1.401(8) . ?
C46 C72 1.478(7) . ?
C47 C50 1.377(7) . ?
C47 C70 1.492(7) . ?
C48 C53 1.406(7) . ?
C49 C68 1.411(7) . ?
C49 C90 1.419(7) . ?
C49 C92 1.483(7) . ?
C50 N5 1.386(6) . ?
C50 C89 1.452(7) . ?
C51 C82 1.384(8) . ?
C51 C75 1.388(7) . ?
C51 C71 1.490(7) . ?
C52 C128 1.363(8) . ?
C52 C83 1.385(8) . ?
C53 C67 1.462(7) . ?
N5 C56 1.320(7) . ?
C55 C90 1.398(7) . ?
C56 C71 1.429(7) . ?
C56 C119 1.462(7) . ?
C57 C103 1.382(8) . ?
C57 H57 0.9500 . ?
C58 C75 1.366(7) . ?
C58 C110 1.384(8) . ?
C59 C81 1.381(7) . ?
C59 C91 1.394(7) . ?
C59 H59 0.9500 . ?
C60 C125 1.350(8) . ?
C60 C85 1.457(8) . ?
C60 H60 0.9500 . ?
C61 C106 1.384(8) . ?
C61 C123 1.393(7) . ?
C61 H61 0.9500 . ?
C62 C74 1.345(7) . ?
C62 C87 1.456(7) . ?
C62 H62 0.9500 . ?
C63 C116 1.366(8) . ?
C63 C107 1.373(8) . ?
C64 C71 1.390(7) . ?
C64 C74 1.447(7) . ?
C65 C86 1.379(7) . ?
C65 C130 1.448(8) . ?
C66 C111 1.368(8) . ?
C66 C108 1.379(8) . ?
C67 C102 1.365(8) . ?
C67 C96 1.498(7) . ?
C68 C72 1.445(7) . ?
C69 C112 1.382(8) . ?
C69 C123 1.391(8) . ?
C69 H69 0.9500 . ?
C70 C116 1.390(8) . ?
C70 C76 1.399(8) . ?
C72 C85 1.383(7) . ?
C73 C78 1.364(8) . ?
C73 C129 1.396(8) . ?
C73 H73 0.9500 . ?
C74 H74 0.9500 . ?
C76 C84 1.381(8) . ?
C77 C111 1.376(8) . ?
C77 C100 1.392(7) . ?
C78 C91 1.400(7) . ?
C78 H78 0.9500 . ?
C79 C121 1.369(9) . ?
C79 C80 1.376(8) . ?
C81 C129 1.382(8) . ?
C81 H81 0.9500 . ?
C82 C109 1.378(8) . ?
C83 C95 1.388(7) . ?
C84 C107 1.378(8) . ?
C86 C104 1.433(7) . ?
C86 C100 1.500(7) . ?
C88 C118 1.379(9) . ?
C88 C94 1.388(8) . ?
C88 H88 0.9500 . ?
C89 C119 1.338(8) . ?
C89 H89 0.9500 . ?
C90 C91 1.485(7) . ?
C92 C117 1.387(8) . ?
C92 C93 1.398(8) . ?
C93 C118 1.382(8) . ?
C93 H93 0.9500 . ?
C94 C117 1.383(7) . ?
C94 H94 0.9500 . ?
C95 C124 1.386(8) . ?
C96 C122 1.374(8) . ?
C96 C105 1.406(8) . ?
C97 C115 1.382(8) . ?
C97 C98 1.388(8) . ?
C97 H97 0.9500 . ?
C98 C103 1.387(8) . ?
C98 H98 0.9500 . ?
C99 C130 1.336(8) . ?
C99 C102 1.444(8) . ?
C99 H99 0.9500 . ?
C100 C114 1.377(8) . ?
C101 C112 1.382(8) . ?
C101 C106 1.408(7) . ?
C101 H101 0.9500 . ?
C103 H103 0.9500 . ?
C104 C125 1.453(7) . ?
C105 C131 1.386(8) . ?
C108 C114 1.377(8) . ?
C109 C110 1.376(8) . ?
C112 H112 0.9500 . ?
C113 C120 1.397(8) . ?
C115 H115 0.9500 . ?
C117 H117 0.9500 . ?
C118 H118 0.9500 . ?
C119 H119 0.9500 . ?
C120 C121 1.378(9) . ?
C122 C132 1.370(8) . ?
C123 H123 0.9500 . ?
C124 C127 1.373(8) . ?
C125 H125 0.9500 . ?
C126 C131 1.369(9) . ?
C126 C132 1.380(9) . ?
C127 C128 1.378(8) . ?
C129 H129 0.9500 . ?
C130 H130 0.9500 . ?
Cl1 C133 1.740(7) . ?
Cl2 C133 1.776(8) . ?
Cl5 C135 1.714(11) . ?
Cl6 C135 1.697(12) . ?
C133 H137 0.9900 . ?
C133 H138 0.9900 . ?
C135 H131 0.9900 . ?
C135 H132 0.9900 . ?
C134 Cl3 1.70(4) . ?
C134 Cl4 1.80(4) . ?
C134 H133 0.9900 . ?
C134 H134 0.9900 . ?
Cl7 C137 1.68(4) . ?
Cl8 C137 1.81(4) . ?
C137 H135 0.9900 . ?
C137 H136 0.9900 . ?

loop_
_geom_torsion_atom_site_label_1
_geom_torsion_atom_site_label_2
_geom_torsion_atom_site_label_3
_geom_torsion_atom_site_label_4
_geom_torsion
_geom_torsion_site_symmetry_1
_geom_torsion_site_symmetry_2
_geom_torsion_site_symmetry_3
_geom_torsion_site_symmetry_4
_geom_torsion_publ_flag
C53 N6 C45 C37 1.3(6) . . . . ?
C53 N6 C45 C47 178.9(5) . . . . ?
C48 C37 C45 N6 -0.3(6) . . . . ?
C106 C37 C45 N6 179.5(5) . . . . ?
C48 C37 C45 C47 -177.6(5) . . . . ?
C106 C37 C45 C47 2.2(9) . . . . ?
N6 C45 C47 C50 24.8(7) . . . . ?
C37 C45 C47 C50 -158.3(5) . . . . ?
N6 C45 C47 C70 -152.7(5) . . . . ?
C37 C45 C47 C70 24.3(8) . . . . ?
C45 C37 C48 C53 -0.7(6) . . . . ?
C106 C37 C48 C53 179.5(5) . . . . ?
C45 C37 C48 C44 -179.4(5) . . . . ?
C106 C37 C48 C44 0.8(9) . . . . ?
C57 C44 C48 C53 -127.9(6) . . . . ?
C115 C44 C48 C53 48.7(8) . . . . ?
C57 C44 C48 C37 50.6(8) . . . . ?
C115 C44 C48 C37 -132.8(6) . . . . ?
C45 C47 C50 N5 8.2(7) . . . . ?
C70 C47 C50 N5 -174.4(5) . . . . ?
C45 C47 C50 C89 -166.1(5) . . . . ?
C70 C47 C50 C89 11.2(9) . . . . ?
C45 N6 C53 C48 -1.7(6) . . . . ?
C45 N6 C53 C67 -175.7(4) . . . . ?
C37 C48 C53 N6 1.4(6) . . . . ?
C44 C48 C53 N6 -179.9(5) . . . . ?
C37 C48 C53 C67 174.2(6) . . . . ?
C44 C48 C53 C67 -7.1(10) . . . . ?
C47 C50 N5 C56 -175.1(5) . . . . ?
C89 C50 N5 C56 0.4(6) . . . . ?
C68 N3 C55 C90 -1.2(6) . . . . ?
C68 N3 C55 C41 -174.1(4) . . . . ?
C87 C41 C55 N3 -148.3(5) . . . . ?
C95 C41 C55 N3 35.6(7) . . . . ?
C87 C41 C55 C90 41.1(9) . . . . ?
C95 C41 C55 C90 -135.0(6) . . . . ?
C50 N5 C56 C71 -179.0(5) . . . . ?
C50 N5 C56 C119 0.6(6) . . . . ?
C115 C44 C57 C103 -2.2(8) . . . . ?
C48 C44 C57 C103 174.5(5) . . . . ?
C87 N4 C64 C71 172.4(5) . . . . ?
C87 N4 C64 C74 -3.7(6) . . . . ?
C102 N1 C65 C86 175.7(5) . . . . ?
C102 N1 C65 C130 -1.8(6) . . . . ?
N6 C53 C67 C102 -151.5(5) . . . . ?
C48 C53 C67 C102 36.4(9) . . . . ?
N6 C53 C67 C96 27.3(7) . . . . ?
C48 C53 C67 C96 -144.8(6) . . . . ?
C55 N3 C68 C49 1.6(6) . . . . ?
C55 N3 C68 C72 178.1(4) . . . . ?
C90 C49 C68 N3 -1.3(5) . . . . ?
C92 C49 C68 N3 177.4(5) . . . . ?
C90 C49 C68 C72 -177.2(5) . . . . ?
C92 C49 C68 C72 1.5(9) . . . . ?
C50 C47 C70 C116 -128.8(6) . . . . ?
C45 C47 C70 C116 48.7(7) . . . . ?
C50 C47 C70 C76 58.9(7) . . . . ?
C45 C47 C70 C76 -123.7(6) . . . . ?
N4 C64 C71 C56 8.3(8) . . . . ?
C74 C64 C71 C56 -176.6(5) . . . . ?
N4 C64 C71 C51 -171.8(5) . . . . ?
C74 C64 C71 C51 3.3(8) . . . . ?
N5 C56 C71 C64 15.4(8) . . . . ?
C119 C56 C71 C64 -164.1(5) . . . . ?
N5 C56 C71 C51 -164.4(5) . . . . ?
C119 C56 C71 C51 16.1(8) . . . . ?
C82 C51 C71 C64 107.9(6) . . . . ?
C75 C51 C71 C64 -70.6(7) . . . . ?
C82 C51 C71 C56 -72.2(7) . . . . ?
C75 C51 C71 C56 109.3(6) . . . . ?
N3 C68 C72 C85 26.6(7) . . . . ?
C49 C68 C72 C85 -157.9(5) . . . . ?
N3 C68 C72 C46 -148.5(5) . . . . ?
C49 C68 C72 C46 27.0(8) . . . . ?
C113 C46 C72 C85 62.0(7) . . . . ?
C80 C46 C72 C85 -120.9(6) . . . . ?
C113 C46 C72 C68 -122.8(6) . . . . ?
C80 C46 C72 C68 54.3(7) . . . . ?
C87 C62 C74 C64 3.3(6) . . . . ?
N4 C64 C74 C62 0.1(6) . . . . ?
C71 C64 C74 C62 -175.8(5) . . . . ?
F4 C58 C75 F5 0.3(7) . . . . ?
C110 C58 C75 F5 -179.7(5) . . . . ?
F4 C58 C75 C51 179.5(5) . . . . ?
C110 C58 C75 C51 -0.4(8) . . . . ?
C82 C51 C75 F5 179.6(4) . . . . ?
C71 C51 C75 F5 -1.8(7) . . . . ?
C82 C51 C75 C58 0.4(8) . . . . ?
C71 C51 C75 C58 179.0(5) . . . . ?
C116 C70 C76 F21 -177.2(5) . . . . ?
C47 C70 C76 F21 -4.4(8) . . . . ?
C116 C70 C76 C84 -2.6(8) . . . . ?
C47 C70 C76 C84 170.2(5) . . . . ?
C129 C73 C78 C91 -0.7(8) . . . . ?
F27 C79 C80 F26 2.6(8) . . . . ?
C121 C79 C80 F26 179.6(5) . . . . ?
F27 C79 C80 C46 -177.1(5) . . . . ?
C121 C79 C80 C46 -0.1(8) . . . . ?
C113 C46 C80 F26 -178.0(5) . . . . ?
C72 C46 C80 F26 4.7(8) . . . . ?
C113 C46 C80 C79 1.6(8) . . . . ?
C72 C46 C80 C79 -175.6(5) . . . . ?
C91 C59 C81 C129 0.3(8) . . . . ?
C75 C51 C82 F1 178.8(5) . . . . ?
C71 C51 C82 F1 0.2(8) . . . . ?
C75 C51 C82 C109 -0.5(8) . . . . ?
C71 C51 C82 C109 -179.1(5) . . . . ?
F14 C52 C83 F15 -1.4(8) . . . . ?
C128 C52 C83 F15 178.3(5) . . . . ?
F14 C52 C83 C95 -179.6(5) . . . . ?
C128 C52 C83 C95 0.0(8) . . . . ?
F21 C76 C84 F22 -2.3(8) . . . . ?
C70 C76 C84 F22 -177.0(5) . . . . ?
F21 C76 C84 C107 176.1(5) . . . . ?
C70 C76 C84 C107 1.4(8) . . . . ?
C68 C72 C85 N2 6.2(7) . . . . ?
C46 C72 C85 N2 -178.7(5) . . . . ?
C68 C72 C85 C60 -168.6(5) . . . . ?
C46 C72 C85 C60 6.5(8) . . . . ?
C104 N2 C85 C72 -174.4(5) . . . . ?
C104 N2 C85 C60 1.4(6) . . . . ?
C125 C60 C85 C72 173.6(5) . . . . ?
C125 C60 C85 N2 -1.6(6) . . . . ?
N1 C65 C86 C104 8.7(9) . . . . ?
C130 C65 C86 C104 -174.3(5) . . . . ?
N1 C65 C86 C100 -173.6(5) . . . . ?
C130 C65 C86 C100 3.3(9) . . . . ?
C55 C41 C87 N4 10.9(9) . . . . ?
C95 C41 C87 N4 -173.1(5) . . . . ?
C55 C41 C87 C62 -163.7(5) . . . . ?
C95 C41 C87 C62 12.2(8) . . . . ?
C64 N4 C87 C41 -170.0(5) . . . . ?
C64 N4 C87 C62 5.6(6) . . . . ?
C74 C62 C87 C41 170.2(5) . . . . ?
C74 C62 C87 N4 -5.4(6) . . . . ?
C47 C50 C89 C119 173.5(6) . . . . ?
N5 C50 C89 C119 -1.4(6) . . . . ?
N3 C55 C90 C49 0.4(6) . . . . ?
C41 C55 C90 C49 171.8(5) . . . . ?
N3 C55 C90 C91 -179.2(5) . . . . ?
C41 C55 C90 C91 -7.8(9) . . . . ?
C68 C49 C90 C55 0.6(6) . . . . ?
C92 C49 C90 C55 -178.2(5) . . . . ?
C68 C49 C90 C91 -179.8(5) . . . . ?
C92 C49 C90 C91 1.4(8) . . . . ?
C81 C59 C91 C78 -2.1(7) . . . . ?
C81 C59 C91 C90 174.4(5) . . . . ?
C73 C78 C91 C59 2.3(8) . . . . ?
C73 C78 C91 C90 -174.2(5) . . . . ?
C55 C90 C91 C59 -121.7(6) . . . . ?
C49 C90 C91 C59 58.8(7) . . . . ?
C55 C90 C91 C78 54.6(7) . . . . ?
C49 C90 C91 C78 -124.9(6) . . . . ?
C68 C49 C92 C117 49.8(7) . . . . ?
C90 C49 C92 C117 -131.6(6) . . . . ?
C68 C49 C92 C93 -129.3(6) . . . . ?
C90 C49 C92 C93 49.2(7) . . . . ?
C117 C92 C93 C118 1.4(8) . . . . ?
C49 C92 C93 C118 -179.4(5) . . . . ?
C118 C88 C94 C117 0.4(9) . . . . ?
F15 C83 C95 C124 -177.9(5) . . . . ?
C52 C83 C95 C124 0.3(8) . . . . ?
F15 C83 C95 C41 -0.8(8) . . . . ?
C52 C83 C95 C41 177.4(5) . . . . ?
C87 C41 C95 C124 -106.5(6) . . . . ?
C55 C41 C95 C124 69.9(6) . . . . ?
C87 C41 C95 C83 76.6(7) . . . . ?
C55 C41 C95 C83 -107.1(6) . . . . ?
C102 C67 C96 C122 -121.8(6) . . . . ?
C53 C67 C96 C122 59.4(7) . . . . ?
C102 C67 C96 C105 61.3(7) . . . . ?
C53 C67 C96 C105 -117.6(6) . . . . ?
C115 C97 C98 C103 -0.9(8) . . . . ?
F16 C77 C100 C114 179.3(5) . . . . ?
C111 C77 C100 C114 -1.8(8) . . . . ?
F16 C77 C100 C86 -1.3(7) . . . . ?
C111 C77 C100 C86 177.6(5) . . . . ?
C65 C86 C100 C114 87.1(7) . . . . ?
C104 C86 C100 C114 -95.2(6) . . . . ?
C65 C86 C100 C77 -92.3(6) . . . . ?
C104 C86 C100 C77 85.4(7) . . . . ?
C53 C67 C102 N1 11.1(9) . . . . ?
C96 C67 C102 N1 -167.7(5) . . . . ?
C53 C67 C102 C99 -161.8(6) . . . . ?
C96 C67 C102 C99 19.5(9) . . . . ?
C65 N1 C102 C67 -170.1(5) . . . . ?
C65 N1 C102 C99 4.2(6) . . . . ?
C130 C99 C102 C67 169.0(6) . . . . ?
C130 C99 C102 N1 -5.1(6) . . . . ?
C44 C57 C103 C98 0.1(8) . . . . ?
C97 C98 C103 C57 1.5(8) . . . . ?
C85 N2 C104 C86 -179.1(5) . . . . ?
C85 N2 C104 C125 -0.6(6) . . . . ?
C65 C86 C104 N2 15.5(8) . . . . ?
C100 C86 C104 N2 -162.1(5) . . . . ?
C65 C86 C104 C125 -162.7(5) . . . . ?
C100 C86 C104 C125 19.7(8) . . . . ?
C122 C96 C105 F6 -178.8(5) . . . . ?
C67 C96 C105 F6 -1.6(8) . . . . ?
C122 C96 C105 C131 0.0(8) . . . . ?
C67 C96 C105 C131 177.2(5) . . . . ?
C123 C61 C106 C101 -0.5(8) . . . . ?
C123 C61 C106 C37 -178.8(5) . . . . ?
C112 C101 C106 C61 1.7(8) . . . . ?
C112 C101 C106 C37 -180.0(5) . . . . ?
C45 C37 C106 C61 -127.8(6) . . . . ?
C48 C37 C106 C61 51.9(8) . . . . ?
C45 C37 C106 C101 53.9(7) . . . . ?
C48 C37 C106 C101 -126.4(6) . . . . ?
F24 C63 C107 F23 -1.7(8) . . . . ?
C116 C63 C107 F23 177.9(5) . . . . ?
F24 C63 C107 C84 178.1(5) . . . . ?
C116 C63 C107 C84 -2.3(9) . . . . ?
F22 C84 C107 F23 -0.6(8) . . . . ?
C76 C84 C107 F23 -179.0(5) . . . . ?
F22 C84 C107 C63 179.6(5) . . . . ?
C76 C84 C107 C63 1.2(8) . . . . ?
F18 C66 C108 F19 0.5(7) . . . . ?
C111 C66 C108 F19 -179.2(5) . . . . ?
F18 C66 C108 C114 178.6(5) . . . . ?
C111 C66 C108 C114 -1.0(8) . . . . ?
F1 C82 C109 F2 0.9(8) . . . . ?
C51 C82 C109 F2 -179.8(5) . . . . ?
F1 C82 C109 C110 -178.7(5) . . . . ?
C51 C82 C109 C110 0.7(8) . . . . ?
F2 C109 C110 F3 0.2(8) . . . . ?
C82 C109 C110 F3 179.8(5) . . . . ?
F2 C109 C110 C58 179.8(5) . . . . ?
C82 C109 C110 C58 -0.7(8) . . . . ?
F4 C58 C110 F3 0.2(7) . . . . ?
C75 C58 C110 F3 -179.9(5) . . . . ?
F4 C58 C110 C109 -179.4(5) . . . . ?
C75 C58 C110 C109 0.6(8) . . . . ?
F18 C66 C111 F17 0.5(8) . . . . ?
C108 C66 C111 F17 -179.9(5) . . . . ?
F18 C66 C111 C77 -179.4(5) . . . . ?
C108 C66 C111 C77 0.2(8) . . . . ?
F16 C77 C111 F17 0.3(8) . . . . ?
C100 C77 C111 F17 -178.7(5) . . . . ?
F16 C77 C111 C66 -179.9(5) . . . . ?
C100 C77 C111 C66 1.2(8) . . . . ?
C106 C101 C112 C69 -2.4(8) . . . . ?
C123 C69 C112 C101 1.9(8) . . . . ?
C80 C46 C113 F30 -179.2(5) . . . . ?
C72 C46 C113 F30 -2.0(8) . . . . ?
C80 C46 C113 C120 -2.5(8) . . . . ?
C72 C46 C113 C120 174.7(5) . . . . ?
F19 C108 C114 F20 -0.6(7) . . . . ?
C66 C108 C114 F20 -178.8(5) . . . . ?
F19 C108 C114 C100 178.5(5) . . . . ?
C66 C108 C114 C100 0.3(8) . . . . ?
C77 C100 C114 F20 -179.9(5) . . . . ?
C86 C100 C114 F20 0.7(8) . . . . ?
C77 C100 C114 C108 1.0(8) . . . . ?
C86 C100 C114 C108 -178.4(5) . . . . ?
C98 C97 C115 C44 -1.2(8) . . . . ?
C57 C44 C115 C97 2.7(8) . . . . ?
C48 C44 C115 C97 -174.0(5) . . . . ?
F24 C63 C116 F25 0.3(8) . . . . ?
C107 C63 C116 F25 -179.3(5) . . . . ?
F24 C63 C116 C70 -179.5(5) . . . . ?
C107 C63 C116 C70 0.9(9) . . . . ?
C76 C70 C116 F25 -178.3(5) . . . . ?
C47 C70 C116 F25 9.0(8) . . . . ?
C76 C70 C116 C63 1.5(8) . . . . ?
C47 C70 C116 C63 -171.3(5) . . . . ?
C88 C94 C117 C92 -0.1(8) . . . . ?
C93 C92 C117 C94 -0.8(8) . . . . ?
C49 C92 C117 C94 180.0(5) . . . . ?
C94 C88 C118 C93 0.2(9) . . . . ?
C92 C93 C118 C88 -1.1(9) . . . . ?
C50 C89 C119 C56 1.7(6) . . . . ?
N5 C56 C119 C89 -1.5(6) . . . . ?
C71 C56 C119 C89 178.0(5) . . . . ?
F30 C113 C120 F29 -0.9(8) . . . . ?
C46 C113 C120 F29 -177.7(5) . . . . ?
F30 C113 C120 C121 178.6(5) . . . . ?
C46 C113 C120 C121 1.8(8) . . . . ?
F27 C79 C121 F28 -4.1(8) . . . . ?
C80 C79 C121 F28 178.9(5) . . . . ?
F27 C79 C121 C120 176.3(5) . . . . ?
C80 C79 C121 C120 -0.7(9) . . . . ?
F29 C120 C121 F28 -0.3(8) . . . . ?
C113 C120 C121 F28 -179.8(5) . . . . ?
F29 C120 C121 C79 179.3(5) . . . . ?
C113 C120 C121 C79 -0.2(8) . . . . ?
C105 C96 C122 F10 179.9(5) . . . . ?
C67 C96 C122 F10 2.8(8) . . . . ?
C105 C96 C122 C132 -1.0(9) . . . . ?
C67 C96 C122 C132 -178.1(5) . . . . ?
C112 C69 C123 C61 -0.7(8) . . . . ?
C106 C61 C123 C69 0.0(8) . . . . ?
C83 C95 C124 F11 178.5(5) . . . . ?
C41 C95 C124 F11 1.3(8) . . . . ?
C83 C95 C124 C127 -1.1(8) . . . . ?
C41 C95 C124 C127 -178.2(5) . . . . ?
C85 C60 C125 C104 1.2(6) . . . . ?
N2 C104 C125 C60 -0.5(6) . . . . ?
C86 C104 C125 C60 177.9(5) . . . . ?
F11 C124 C127 F12 1.5(8) . . . . ?
C95 C124 C127 F12 -179.0(5) . . . . ?
F11 C124 C127 C128 -178.1(5) . . . . ?
C95 C124 C127 C128 1.5(9) . . . . ?
F14 C52 C128 F13 0.2(8) . . . . ?
C83 C52 C128 F13 -179.4(5) . . . . ?
F14 C52 C128 C127 -180.0(5) . . . . ?
C83 C52 C128 C127 0.4(9) . . . . ?
F12 C127 C128 F13 -0.8(9) . . . . ?
C124 C127 C128 F13 178.7(5) . . . . ?
F12 C127 C128 C52 179.4(5) . . . . ?
C124 C127 C128 C52 -1.1(9) . . . . ?
C59 C81 C129 C73 1.3(8) . . . . ?
C78 C73 C129 C81 -1.1(8) . . . . ?
C102 C99 C130 C65 4.1(7) . . . . ?
N1 C65 C130 C99 -1.6(6) . . . . ?
C86 C65 C130 C99 -179.0(6) . . . . ?
F8 C126 C131 F7 -1.0(9) . . . . ?
C132 C126 C131 F7 179.7(5) . . . . ?
F8 C126 C131 C105 178.8(5) . . . . ?
C132 C126 C131 C105 -0.5(9) . . . . ?
F6 C105 C131 F7 -0.7(8) . . . . ?
C96 C105 C131 F7 -179.5(5) . . . . ?
F6 C105 C131 C126 179.6(5) . . . . ?
C96 C105 C131 C126 0.7(9) . . . . ?
F10 C122 C132 F9 -1.0(9) . . . . ?
C96 C122 C132 F9 180.0(6) . . . . ?
F10 C122 C132 C126 -179.7(6) . . . . ?
C96 C122 C132 C126 1.3(10) . . . . ?
F8 C126 C132 F9 1.5(9) . . . . ?
C131 C126 C132 F9 -179.2(6) . . . . ?
F8 C126 C132 C122 -179.7(6) . . . . ?
C131 C126 C132 C122 -0.4(10) . . . . ?
